data_1524392
loop_
_publ_author_name
'Ganne, M.'
'Dion, M.'
'Tournoux, M.'
'Verbaere, A.'

_publ_section_title
;
 Sur une nouvelle famille structurale M2(II) M(I) Ta5 O15 structure
 cristalline de Ca Tl Ta5 O15
;
_journal_name_full 'Journal of Solid State Chemistry'
_journal_page_first 9
_journal_page_last 13
_journal_volume 29
_journal_year 1979
_chemical_formula_sum 'Ca2 O15 Ta5 Tl'
_chemical_name_systematic 'Ca2 Tl Ta5 O15'
_space_group_IT_number 25
_symmetry_space_group_name_Hall 'P 2 -2'
_symmetry_space_group_name_H-M 'P m m 2'
_cell_angle_alpha 90
_cell_angle_beta 90
_cell_angle_gamma 90
_cell_formula_units_Z 1
_cell_length_a 10.495
_cell_length_b 7.607
_cell_length_c 3.868
_cell_volume 308.804
_citation_journal_id_ASTM JSSCBI
_cod_data_source_file Ganne_JSSCBI_1979_559.cif
_cod_data_source_block Ca2O15Ta5Tl1
_cod_original_cell_volume 308.8036
_cod_original_formula_sum 'Ca2 O15 Ta5 Tl1'
_cod_database_code 1524392

loop_
_symmetry_equiv_pos_as_xyz
x,y,z
-x,-y,z
-x,y,z
x,-y,z

loop_
_atom_site_label
_atom_site_type_symbol
_atom_site_fract_x
_atom_site_fract_y
_atom_site_fract_z
_atom_site_occupancy
_atom_site_U_iso_or_equiv
Ta2 Ta+5 0.5 0.5 0 1 0.0
O5 O-2 0.1381 0.5 0.075 1 0.0
Tl1 Tl+1 0.5 0.076 0.526 0.3 0.0
Ta1 Ta+5 0.1943 0.251 0.0243 1 0.0
O2 O-2 0.1603 0.252 0.4916 1 0.0
O1 O-2 0.3686 0.3105 0 1 0.0
Ca2 Ca+2 0 0.515 0.545 0.5 0.0
Tl2 Tl+1 0.4568 0.0315 0.487 0.1 0.0
O4 O-2 0.2242 0 0.131 1 0.0
O6 O-2 0.5 0.5 0.5 1 0.0
Ca1 Ca+2 0.0149 0 0.5 0.5 0.0
O3 O-2 0 0.1982 0 1 0.0
